data_2211102
loop_
_publ_author_name
'Kubono, Koji'
'Oshima, Syunichi'
'Hirayama, Naoki'
'Yokoi, Kunihiko'

_publ_section_title Bis[2,4-dichloro-6-(piperidin-1-ylmethyl)phenolato-\k^2^<i>N</i>,<i>O</i>]copper(II)
_journal_issue 11
_journal_name_full 'Acta Crystallographica Section E'
_journal_page_first m2858
_journal_page_last m2859
_journal_paper_doi 10.1107/S1600536806040207
_journal_volume 62
_journal_year 2006
_chemical_formula_iupac '[Cu (C12 H14 Cl2 N O)2]'
_chemical_formula_moiety 'C24 H28 Cl4 Cu N2 O2 '
_chemical_formula_sum 'C24 H28 Cl4 Cu N2 O2'
_chemical_formula_weight 581.83
_chemical_melting_point 465.4(3)
_space_group_IT_number 14
_symmetry_cell_setting monoclinic
_symmetry_space_group_name_Hall '-P 2yn'
_symmetry_space_group_name_H-M 'P 1 21/n 1'
_cell_angle_alpha 90.0000
_cell_angle_beta 95.07(4)
_cell_angle_gamma 90.0000
_cell_formula_units_Z 4
_cell_length_a 12.602(6)
_cell_length_b 18.049(16)
_cell_length_c 11.123(4)
_cell_measurement_reflns_used 25
_cell_measurement_temperature 298.1
_cell_measurement_theta_max 17.5
_cell_measurement_theta_min 15.2
_cell_volume 2520(3)
_computing_cell_refinement WinAFC
_computing_data_collection 'WinAFC (Rigaku/MSC, 2004)'
_computing_data_reduction 'CrystalStructure (Rigaku/MSC, 2004)'
_computing_molecular_graphics 'ORTEP-3 for Windows (Farrugia, 1997)'
_computing_publication_material CrystalStructure
_computing_structure_refinement 'CRYSTALS (Betteridge <i>et al.</i>,  2003)'
_computing_structure_solution 'SIR92 (Altomare <i>et al.</i>,  1994)'
_diffrn_measured_fraction_theta_full 0.999
_diffrn_measured_fraction_theta_max 0.999
_diffrn_measurement_device_type 'Rigaku AFC7R'
_diffrn_measurement_method \w--2\q
_diffrn_radiation_type 'Mo K\a'
_diffrn_radiation_wavelength 0.71069
_diffrn_reflns_av_R_equivalents 0.021
_diffrn_reflns_limit_h_max 16
_diffrn_reflns_limit_h_min -9
_diffrn_reflns_limit_k_max 23
_diffrn_reflns_limit_k_min 0
_diffrn_reflns_limit_l_max 14
_diffrn_reflns_limit_l_min -14
_diffrn_reflns_number 6951
_diffrn_reflns_theta_full 27.48
_diffrn_reflns_theta_max 27.48
_diffrn_standards_decay_% 0.23
_diffrn_standards_interval_count 150
_diffrn_standards_number 3
_exptl_absorpt_coefficient_mu 1.315
_exptl_absorpt_correction_T_max 0.789
_exptl_absorpt_correction_T_min 0.733
_exptl_absorpt_correction_type psi-scan
_exptl_absorpt_process_details '(North <i>et al.</i>,  1968)'
_exptl_crystal_colour brown
_exptl_crystal_density_diffrn 1.534
_exptl_crystal_density_method 'not measured'
_exptl_crystal_description prism
_exptl_crystal_F_000 1196.00
_exptl_crystal_size_max 0.23
_exptl_crystal_size_mid 0.20
_exptl_crystal_size_min 0.18
_refine_diff_density_max 0.42
_refine_diff_density_min -0.48
_refine_ls_extinction_method none
_refine_ls_goodness_of_fit_ref 1.003
_refine_ls_hydrogen_treatment constr
_refine_ls_number_parameters 326
_refine_ls_number_reflns 4342
_refine_ls_R_factor_gt 0.0342
_refine_ls_shift/su_max <0.001
_refine_ls_structure_factor_coef Fsqd
_refine_ls_weighting_details 'w = 1/[0.0011Fo^2^ + 1.0000\s(Fo^2^)]/(4Fo^2^)'
_refine_ls_weighting_scheme calc
_refine_ls_wR_factor_ref 0.0980
_reflns_number_gt 4342
_reflns_number_total 5790
_reflns_threshold_expression F^2^>2.0\s(F^2^)
_cod_data_source_file lh2195.cif
_cod_data_source_block I
_cod_depositor_comments
;
The following automatic conversions were performed:

'_chemical_melting_point' value '465.0-465.7' was changed to
'465.4(3)' - the average value was taken and precision was estimated.

Automatic conversion script
Id: cif_fix_values 1646 2011-03-28 12:23:43Z adriana 

The following automatic conversions were performed:

'_chemical_melting_point' value '465.0-465.7' was changed to
'465.4(3)' - the average value was taken and precision was estimated.

Automatic conversion script
Id: cif_fix_values 1715 2011-07-08 13:25:40Z adriana 
;
_cod_original_formula_sum 'C24 H28 Cl4 Cu N2 O2 '
_cod_database_code 2211102
_cod_database_fobs_code 2211102

loop_
_symmetry_equiv_pos_site_id
_symmetry_equiv_pos_as_xyz
1 +X,+Y,+Z
2 1/2-X,1/2+Y,1/2-Z
3 -X,-Y,-Z
4 1/2+X,1/2-Y,1/2+Z

loop_
_atom_site_type_symbol
_atom_site_label
_atom_site_fract_x
_atom_site_fract_y
_atom_site_fract_z
_atom_site_U_iso_or_equiv
_atom_site_adp_type
_atom_site_calc_flag
_atom_site_refinement_flags
_atom_site_occupancy
Cu Cu1 0.09898(3) 0.16797(2) 0.98617(3) 0.03156(10) Uani d . 1.00
Cl Cl1 -0.21438(6) 0.02624(5) 0.94133(8) 0.0479(2) Uani d . 1.00
Cl Cl2 -0.32469(8) 0.10956(6) 1.37819(9) 0.0633(3) Uani d . 1.00
Cl Cl3 0.44897(6) 0.11495(5) 1.11187(8) 0.0519(2) Uani d . 1.00
Cl Cl4 0.53078(8) 0.04436(6) 0.65810(10) 0.0631(3) Uani d . 1.00
O O1 -0.04435(17) 0.13657(12) 0.98665(18) 0.0412(6) Uani d . 1.00
O O2 0.24947(17) 0.17471(12) 0.99362(19) 0.0378(6) Uani d . 1.00
N N1 0.10586(19) 0.20210(12) 1.1647(2) 0.0324(7) Uani d . 1.00
N N2 0.0824(2) 0.15166(12) 0.8011(2) 0.0311(6) Uani d . 1.00
C C1 -0.1049(2) 0.13014(17) 1.0771(2) 0.0313(8) Uani d . 1.00
C C2 -0.1925(2) 0.08186(17) 1.0695(2) 0.0315(8) Uani d . 1.00
C C3 -0.2603(2) 0.07486(17) 1.1595(2) 0.0344(8) Uani d . 1.00
C C4 -0.2395(2) 0.11723(19) 1.2625(2) 0.0392(9) Uani d . 1.00
C C5 -0.1546(2) 0.16478(18) 1.2755(2) 0.0361(8) Uani d . 1.00
C C6 -0.0879(2) 0.17236(16) 1.1831(2) 0.0314(7) Uani d . 1.00
C C7 -0.0013(2) 0.22924(18) 1.1913(2) 0.0373(9) Uani d . 1.00
C C8 0.1427(2) 0.13497(19) 1.2362(2) 0.0367(8) Uani d . 1.00
C C9 0.1651(3) 0.1487(2) 1.3708(2) 0.0551(11) Uani d . 1.00
C C10 0.2454(3) 0.2118(2) 1.3941(3) 0.0663(14) Uani d . 1.00
C C11 0.2079(2) 0.2799(2) 1.3252(3) 0.0534(11) Uani d . 1.00
C C12 0.1855(2) 0.26303(18) 1.1917(2) 0.0414(9) Uani d . 1.00
C C13 0.3101(2) 0.14317(17) 0.9178(2) 0.0333(8) Uani d . 1.00
C C14 0.4093(2) 0.11336(17) 0.9580(2) 0.0366(8) Uani d . 1.00
C C15 0.4773(2) 0.08212(18) 0.8799(3) 0.0398(9) Uani d . 1.00
C C16 0.4450(2) 0.08029(18) 0.7583(3) 0.0409(9) Uani d . 1.00
C C17 0.3474(2) 0.10828(18) 0.7153(2) 0.0386(9) Uani d . 1.00
C C18 0.2805(2) 0.13997(18) 0.7926(2) 0.0351(8) Uani d . 1.00
C C19 0.1791(2) 0.17771(18) 0.7455(2) 0.0376(9) Uani d . 1.00
C C20 0.0642(2) 0.07041(17) 0.7813(2) 0.0383(9) Uani d . 1.00
C C21 0.0314(3) 0.0498(2) 0.6508(3) 0.0527(11) Uani d . 1.00
C C22 -0.0647(3) 0.0944(2) 0.6002(3) 0.0646(13) Uani d . 1.00
C C23 -0.0444(2) 0.1765(2) 0.6166(2) 0.0518(11) Uani d . 1.00
C C24 -0.0117(2) 0.19462(19) 0.7477(2) 0.0380(9) Uani d . 1.00
H H1 -0.3197 0.0423 1.1509 0.041 Uiso c R 1.00
H H2 -0.1418 0.1931 1.3473 0.044 Uiso c R 1.00
H H3 0.0047 0.2486 1.2710 0.045 Uiso c R 1.00
H H4 -0.0217 0.2677 1.1357 0.045 Uiso c R 1.00
H H5 0.0890 0.0981 1.2239 0.044 Uiso c R 1.00
H H6 0.2064 0.1177 1.2060 0.044 Uiso c R 1.00
H H7 0.1005 0.1619 1.4034 0.066 Uiso c R 1.00
H H8 0.1930 0.1049 1.4091 0.066 Uiso c R 1.00
H H9 0.2549 0.2226 1.4780 0.079 Uiso c R 1.00
H H10 0.3116 0.1970 1.3670 0.079 Uiso c R 1.00
H H11 0.1437 0.2963 1.3554 0.065 Uiso c R 1.00
H H12 0.2602 0.3178 1.3363 0.065 Uiso c R 1.00
H H13 0.2508 0.2491 1.1612 0.050 Uiso c R 1.00
H H14 0.1587 0.3064 1.1512 0.050 Uiso c R 1.00
H H15 0.5446 0.0628 0.9096 0.048 Uiso c R 1.00
H H16 0.3261 0.1058 0.6313 0.047 Uiso c R 1.00
H H17 0.1691 0.1703 0.6607 0.046 Uiso c R 1.00
H H18 0.1870 0.2291 0.7622 0.046 Uiso c R 1.00
H H19 0.1279 0.0448 0.8076 0.046 Uiso c R 1.00
H H20 0.0088 0.0554 0.8285 0.046 Uiso c R 1.00
H H21 0.0890 0.0606 0.6041 0.064 Uiso c R 1.00
H H22 0.0156 -0.0016 0.6458 0.064 Uiso c R 1.00
H H23 -0.0804 0.0833 0.5170 0.077 Uiso c R 1.00
H H24 -0.1238 0.0813 0.6432 0.077 Uiso c R 1.00
H H25 0.0121 0.1899 0.5697 0.062 Uiso c R 1.00
H H26 -0.1066 0.2036 0.5897 0.062 Uiso c R 1.00
H H27 -0.0705 0.1845 0.7930 0.046 Uiso c R 1.00
H H28 0.0058 0.2457 0.7541 0.046 Uiso c R 1.00

loop_
_atom_site_aniso_label
_atom_site_aniso_U_11
_atom_site_aniso_U_22
_atom_site_aniso_U_33
_atom_site_aniso_U_12
_atom_site_aniso_U_13
_atom_site_aniso_U_23
Cu1 0.0296(2) 0.0348(2) 0.0310(2) -0.00147(18) 0.00635(14) -0.00136(17)
Cl1 0.0498(5) 0.0483(5) 0.0455(4) -0.0127(4) 0.0036(4) -0.0119(4)
Cl2 0.0532(5) 0.0868(7) 0.0543(5) -0.0147(5) 0.0282(4) -0.0040(5)
Cl3 0.0461(5) 0.0592(6) 0.0482(5) 0.0103(4) -0.0077(4) -0.0089(4)
Cl4 0.0527(6) 0.0683(6) 0.0735(6) 0.0066(5) 0.0340(5) -0.0113(5)
O1 0.0349(12) 0.0560(14) 0.0336(11) -0.0137(11) 0.0089(9) -0.0077(10)
O2 0.0277(11) 0.0471(13) 0.0387(11) 0.0031(10) 0.0036(9) -0.0100(10)
N1 0.0284(14) 0.0297(13) 0.0399(14) -0.0019(11) 0.0078(11) -0.0065(11)
N2 0.0281(13) 0.0336(14) 0.0324(13) 0.0040(10) 0.0075(10) 0.0029(10)
C1 0.0294(16) 0.0335(16) 0.0311(15) -0.0003(13) 0.0032(12) 0.0010(12)
C2 0.0297(16) 0.0302(16) 0.0340(16) 0.0005(13) -0.0005(12) -0.0018(13)
C3 0.0257(16) 0.0312(17) 0.0465(18) -0.0024(13) 0.0041(13) 0.0057(14)
C4 0.0324(17) 0.045(2) 0.0418(18) -0.0003(15) 0.0138(14) 0.0039(15)
C5 0.0307(16) 0.0435(18) 0.0351(16) 0.0013(15) 0.0087(13) -0.0045(14)
C6 0.0271(15) 0.0299(15) 0.0375(16) 0.0010(13) 0.0049(12) -0.0009(13)
C7 0.0312(17) 0.0347(17) 0.0467(19) -0.0006(14) 0.0069(14) -0.0085(14)
C8 0.0352(18) 0.0379(17) 0.0381(17) -0.0011(15) 0.0099(14) -0.0005(14)
C9 0.056(2) 0.073(2) 0.0364(19) -0.005(2) 0.0046(17) 0.0057(18)
C10 0.052(2) 0.108(3) 0.038(2) -0.017(2) -0.0002(18) -0.013(2)
C11 0.037(2) 0.068(2) 0.057(2) -0.0145(19) 0.0128(17) -0.029(2)
C12 0.0336(18) 0.0393(18) 0.053(2) -0.0167(15) 0.0122(15) -0.0119(16)
C13 0.0264(16) 0.0319(16) 0.0429(18) -0.0010(13) 0.0102(13) -0.0019(13)
C14 0.0333(17) 0.0346(18) 0.0422(18) -0.0016(14) 0.0051(14) -0.0035(14)
C15 0.0291(17) 0.0330(18) 0.058(2) 0.0013(14) 0.0092(15) -0.0009(15)
C16 0.0364(19) 0.0392(18) 0.050(2) 0.0007(15) 0.0194(15) -0.0019(15)
C17 0.0384(18) 0.0404(19) 0.0390(17) -0.0040(15) 0.0143(14) 0.0007(14)
C18 0.0313(17) 0.0377(17) 0.0369(17) -0.0004(14) 0.0065(13) -0.0002(14)
C19 0.0355(18) 0.042(2) 0.0363(17) -0.0019(15) 0.0102(14) 0.0053(14)
C20 0.0382(19) 0.0361(18) 0.0418(18) 0.0020(15) 0.0091(14) -0.0008(14)
C21 0.065(2) 0.048(2) 0.045(2) -0.007(2) 0.0110(18) -0.0156(17)
C22 0.053(2) 0.096(3) 0.043(2) 0.003(2) -0.0043(18) -0.021(2)
C23 0.043(2) 0.075(2) 0.0372(18) 0.0237(19) 0.0035(15) 0.0001(18)
C24 0.0356(18) 0.0414(18) 0.0375(17) 0.0130(15) 0.0066(14) 0.0012(14)

loop_
_atom_type_symbol
_atom_type_description
_atom_type_scat_dispersion_real
_atom_type_scat_dispersion_imag
_atom_type_scat_source
C C 0.003 0.002
;
International Tables for Crystallography
(1992, Vol. C, Tables 4.2.6.8 and 6.1.1.4)
;
H H 0.000 0.000
;
International Tables for Crystallography
(1992, Vol. C, Table 6.1.1.4)
;
Cl Cl 0.148 0.159
;
International Tables for Crystallography
(1992, Vol. C, Tables 4.2.6.8 and 6.1.1.4)
;
Cu Cu 0.320 1.265
;
International Tables for Crystallography
(1992, Vol. C, Tables 4.2.6.8 and 6.1.1.4)
;
N N 0.006 0.003
;
International Tables for Crystallography
(1992, Vol. C, Tables 4.2.6.8 and 6.1.1.4)
;
O O 0.011 0.006
;
International Tables for Crystallography
(1992, Vol. C, Tables 4.2.6.8 and 6.1.1.4)
;

loop_
_geom_angle_atom_site_label_1
_geom_angle_atom_site_label_2
_geom_angle_atom_site_label_3
_geom_angle
_geom_angle_publ_flag
O1 Cu1 O2 166.02(9) yes
O1 Cu1 N1 92.60(9) yes
O1 Cu1 N2 86.99(9) yes
O2 Cu1 N1 88.97(9) yes
O2 Cu1 N2 93.76(9) yes
N1 Cu1 N2 170.32(9) yes
Cu1 O1 C1 130.09(18) no
Cu1 O2 C13 125.43(18) no
Cu1 N1 C7 109.01(17) no
Cu1 N1 C8 104.62(17) no
Cu1 N1 C12 112.29(18) no
C7 N1 C8 113.8(2) no
C7 N1 C12 108.7(2) no
C8 N1 C12 108.4(2) no
Cu1 N2 C19 110.63(17) no
Cu1 N2 C20 106.62(17) no
Cu1 N2 C24 109.16(18) no
C19 N2 C20 111.6(2) no
C19 N2 C24 108.7(2) no
C20 N2 C24 110.1(2) no
O1 C1 C2 120.9(2) no
O1 C1 C6 122.5(2) no
C2 C1 C6 116.6(2) no
Cl1 C2 C1 118.3(2) no
Cl1 C2 C3 118.5(2) no
C1 C2 C3 123.2(2) no
C2 C3 C4 117.8(2) no
Cl2 C4 C3 118.7(2) no
Cl2 C4 C5 119.7(2) no
C3 C4 C5 121.6(3) no
C4 C5 C6 120.1(2) no
C1 C6 C5 120.7(2) no
C1 C6 C7 118.7(2) no
C5 C6 C7 120.5(2) no
N1 C7 C6 115.6(2) no
N1 C8 C9 114.4(2) no
C8 C9 C10 110.6(3) no
C9 C10 C11 110.4(3) no
C10 C11 C12 111.0(3) no
N1 C12 C11 113.9(2) no
O2 C13 C14 121.0(2) no
O2 C13 C18 122.1(2) no
C14 C13 C18 116.8(2) no
Cl3 C14 C13 118.6(2) no
Cl3 C14 C15 118.8(2) no
C13 C14 C15 122.6(2) no
C14 C15 C16 118.6(2) no
Cl4 C16 C15 119.3(2) no
Cl4 C16 C17 120.0(2) no
C15 C16 C17 120.7(3) no
C16 C17 C18 120.8(2) no
C13 C18 C17 120.6(2) no
C13 C18 C19 118.0(2) no
C17 C18 C19 121.2(2) no
N2 C19 C18 114.5(2) no
N2 C20 C21 113.9(2) no
C20 C21 C22 111.4(3) no
C21 C22 C23 110.7(3) no
C22 C23 C24 110.9(3) no
N2 C24 C23 114.1(2) no
C2 C3 H1 121.1 no
C4 C3 H1 121.0 no
C4 C5 H2 119.9 no
C6 C5 H2 120.0 no
N1 C7 H3 107.9 no
N1 C7 H4 108.0 no
C6 C7 H3 107.9 no
C6 C7 H4 107.9 no
H3 C7 H4 109.5 no
N1 C8 H5 107.8 no
N1 C8 H6 108.0 no
C9 C8 H5 108.9 no
C9 C8 H6 108.2 no
H5 C8 H6 109.5 no
C8 C9 H7 109.0 no
C8 C9 H8 109.6 no
C10 C9 H7 108.9 no
C10 C9 H8 109.3 no
H7 C9 H8 109.5 no
C9 C10 H9 110.0 no
C9 C10 H10 108.8 no
C11 C10 H9 109.9 no
C11 C10 H10 108.3 no
H9 C10 H10 109.5 no
C10 C11 H11 108.3 no
C10 C11 H12 109.7 no
C12 C11 H11 108.6 no
C12 C11 H12 109.8 no
H11 C11 H12 109.5 no
N1 C12 H13 108.6 no
N1 C12 H14 107.8 no
C11 C12 H13 108.1 no
C11 C12 H14 109.0 no
H13 C12 H14 109.5 no
C14 C15 H15 120.8 no
C16 C15 H15 120.7 no
C16 C17 H16 119.4 no
C18 C17 H16 119.8 no
N2 C19 H17 109.0 no
N2 C19 H18 107.6 no
C18 C19 H17 108.5 no
C18 C19 H18 107.7 no
H17 C19 H18 109.5 no
N2 C20 H19 108.5 no
N2 C20 H20 107.9 no
C21 C20 H19 109.1 no
C21 C20 H20 107.9 no
H19 C20 H20 109.5 no
C20 C21 H21 108.4 no
C20 C21 H22 109.5 no
C22 C21 H21 108.1 no
C22 C21 H22 109.9 no
H21 C21 H22 109.5 no
C21 C22 H23 109.9 no
C21 C22 H24 108.4 no
C23 C22 H23 110.0 no
C23 C22 H24 108.3 no
H23 C22 H24 109.5 no
C22 C23 H25 108.1 no
C22 C23 H26 109.9 no
C24 C23 H25 108.6 no
C24 C23 H26 109.8 no
H25 C23 H26 109.5 no
N2 C24 H27 108.5 no
N2 C24 H28 107.6 no
C23 C24 H27 108.2 no
C23 C24 H28 108.9 no
H27 C24 H28 109.5 no

loop_
_geom_bond_atom_site_label_1
_geom_bond_atom_site_label_2
_geom_bond_distance
_geom_bond_publ_flag
Cu1 O1 1.894(2) yes
Cu1 O2 1.895(2) yes
Cu1 N1 2.074(2) yes
Cu1 N2 2.072(2) yes
Cl1 C2 1.745(3) no
Cl2 C4 1.753(3) no
Cl3 C14 1.740(3) no
Cl4 C16 1.745(3) no
O1 C1 1.320(3) no
O2 C13 1.316(3) no
N1 C7 1.490(3) no
N1 C8 1.500(4) no
N1 C12 1.501(3) no
N2 C19 1.490(4) no
N2 C20 1.498(3) no
N2 C24 1.495(3) no
C1 C2 1.403(4) no
C1 C6 1.405(4) no
C2 C3 1.379(4) no
C3 C4 1.383(4) no
C4 C5 1.369(4) no
C5 C6 1.390(4) no
C6 C7 1.496(4) no
C8 C9 1.519(4) no
C9 C10 1.531(6) no
C10 C11 1.504(5) no
C11 C12 1.518(4) no
C13 C14 1.397(4) no
C13 C18 1.411(4) no
C14 C15 1.392(4) no
C15 C16 1.378(4) no
C16 C17 1.375(4) no
C17 C18 1.381(4) no
C18 C19 1.501(4) no
C20 C21 1.519(4) no
C21 C22 1.519(5) no
C22 C23 1.512(6) no
C23 C24 1.515(4) no
C3 H1 0.950 no
C5 H2 0.950 no
C7 H3 0.950 no
C7 H4 0.950 no
C8 H5 0.950 no
C8 H6 0.950 no
C9 H7 0.950 no
C9 H8 0.950 no
C10 H9 0.950 no
C10 H10 0.950 no
C11 H11 0.950 no
C11 H12 0.950 no
C12 H13 0.950 no
C12 H14 0.950 no
C15 H15 0.950 no
C17 H16 0.950 no
C19 H17 0.950 no
C19 H18 0.950 no
C20 H19 0.950 no
C20 H20 0.950 no
C21 H21 0.950 no
C21 H22 0.950 no
C22 H23 0.950 no
C22 H24 0.950 no
C23 H25 0.950 no
C23 H26 0.950 no
C24 H27 0.950 no
C24 H28 0.950 no

loop_
_geom_torsion_atom_site_label_1
_geom_torsion_atom_site_label_2
_geom_torsion_atom_site_label_3
_geom_torsion_atom_site_label_4
_geom_torsion
_geom_torsion_publ_flag
O1 Cu1 O2 C13 65.3(4) no
O2 Cu1 O1 C1 87.2(4) no
O1 Cu1 N1 C7 -32.33(19) no
O1 Cu1 N1 C8 89.75(18) no
O1 Cu1 N1 C12 -152.88(19) no
N1 Cu1 O1 C1 -9.0(2) no
O1 Cu1 N2 C19 173.93(19) no
O1 Cu1 N2 C20 -64.57(19) no
O1 Cu1 N2 C24 54.36(19) no
N2 Cu1 O1 C1 -179.4(2) no
O2 Cu1 N1 C7 161.57(19) no
O2 Cu1 N1 C8 -76.35(18) no
O2 Cu1 N1 C12 41.02(19) no
N1 Cu1 O2 C13 162.0(2) no
O2 Cu1 N2 C19 -20.06(19) no
O2 Cu1 N2 C20 101.45(19) no
O2 Cu1 N2 C24 -139.62(19) no
N2 Cu1 O2 C13 -27.3(2) no
Cu1 O1 C1 C2 -156.2(2) no
Cu1 O1 C1 C6 26.0(4) no
Cu1 O2 C13 C14 -142.5(2) no
Cu1 O2 C13 C18 39.7(4) no
Cu1 N1 C7 C6 64.2(2) no
Cu1 N1 C8 C9 173.9(2) no
Cu1 N1 C12 C11 -169.4(2) no
C7 N1 C8 C9 -67.2(3) no
C8 N1 C7 C6 -52.1(3) no
C7 N1 C12 C11 69.9(3) no
C12 N1 C7 C6 -173.1(2) no
C8 N1 C12 C11 -54.3(3) no
C12 N1 C8 C9 53.9(3) no
Cu1 N2 C19 C18 59.2(2) no
Cu1 N2 C20 C21 170.0(2) no
Cu1 N2 C24 C23 -169.5(2) no
C19 N2 C20 C21 -69.1(3) no
C20 N2 C19 C18 -59.4(3) no
C19 N2 C24 C23 69.8(3) no
C24 N2 C19 C18 179.0(2) no
C20 N2 C24 C23 -52.7(3) no
C24 N2 C20 C21 51.7(3) no
O1 C1 C2 Cl1 4.0(3) no
O1 C1 C2 C3 -177.8(2) no
O1 C1 C6 C5 178.9(2) no
O1 C1 C6 C7 3.0(4) no
C2 C1 C6 C5 1.1(4) no
C2 C1 C6 C7 -174.9(2) no
C6 C1 C2 Cl1 -178.1(2) no
C6 C1 C2 C3 0.1(3) no
Cl1 C2 C3 C4 177.5(2) no
C1 C2 C3 C4 -0.7(4) no
C2 C3 C4 Cl2 179.8(2) no
C2 C3 C4 C5 0.1(3) no
Cl2 C4 C5 C6 -178.6(2) no
C3 C4 C5 C6 1.1(4) no
C4 C5 C6 C1 -1.7(4) no
C4 C5 C6 C7 174.2(2) no
C1 C6 C7 N1 -52.8(3) no
C5 C6 C7 N1 131.2(2) no
N1 C8 C9 C10 -55.2(4) no
C8 C9 C10 C11 54.1(4) no
C9 C10 C11 C12 -55.0(4) no
C10 C11 C12 N1 56.8(3) no
O2 C13 C14 Cl3 2.8(4) no
O2 C13 C14 C15 -177.5(2) no
O2 C13 C18 C17 178.2(2) no
O2 C13 C18 C19 3.4(4) no
C14 C13 C18 C17 0.3(4) no
C14 C13 C18 C19 -174.5(2) no
C18 C13 C14 Cl3 -179.3(2) no
C18 C13 C14 C15 0.4(4) no
Cl3 C14 C15 C16 179.3(2) no
C13 C14 C15 C16 -0.3(4) no
C14 C15 C16 Cl4 177.8(2) no
C14 C15 C16 C17 -0.4(4) no
Cl4 C16 C17 C18 -177.1(2) no
C15 C16 C17 C18 1.1(5) no
C16 C17 C18 C13 -1.1(4) no
C16 C17 C18 C19 173.6(3) no
C13 C18 C19 N2 -57.2(3) no
C17 C18 C19 N2 128.0(3) no
N2 C20 C21 C22 -53.5(4) no
C20 C21 C22 C23 53.9(4) no
C21 C22 C23 C24 -54.5(4) no
C22 C23 C24 N2 55.2(3) no
